data_4319749
loop_
_publ_author_name
'Knut Wassermann'
'Michael T. Pope'

_publ_section_title
;
 Large Cluster Formation through Multiple Substitution with Lanthanide
 Cations (La, Ce, Nd, Sm, Eu, and Gd) of the Polyoxoanion
 [(B-\a-AsO3W9O30)4(WO2)4]28-. Synthesis and Structural Characterization
;
_journal_name_full 'Inorganic Chemistry'
_journal_page_first 2763
_journal_page_last 2768
_journal_paper_doi 10.1021/ic001233u
_journal_volume 40
_journal_year 2001
_chemical_formula_sum 'As4 Ce4 H186 N18 Na0 O198 W40'
_chemical_formula_weight 11821.83
_chemical_name_systematic
; 
 ? 
;
_space_group_IT_number 15
_symmetry_cell_setting monoclinic
_symmetry_space_group_name_Hall '-C 2yc'
_symmetry_space_group_name_H-M 'C 1 2/c 1'
_atom_sites_solution_hydrogens none
_atom_sites_solution_primary direct
_atom_sites_solution_secondary difmap
_audit_creation_method SHELXL-97
_cell_angle_alpha 90.00
_cell_angle_beta 101.229(1)
_cell_angle_gamma 90.00
_cell_formula_units_Z 4
_cell_length_a 35.0164(1)
_cell_length_b 19.586
_cell_length_c 27.568(2)
_cell_measurement_reflns_used 8192
_cell_measurement_temperature 173(2)
_cell_measurement_theta_max 28.44
_cell_measurement_theta_min 1.19
_cell_volume 18545.1(13)
_computing_cell_refinement 'Siemens XSCANS'
_computing_data_collection 'Siemens XSCANS'
_computing_data_reduction 'Siemens SHELXTL'
_computing_molecular_graphics 'Siemens SHELXTL'
_computing_publication_material 'Siemens SHELXTL'
_computing_structure_refinement 'SHELXL-97 (Sheldrick, 1997)'
_computing_structure_solution 'SHELXS-97 (Sheldrick, 1990)'
_diffrn_ambient_temperature 173(2)
_diffrn_measured_fraction_theta_full 0.952
_diffrn_measured_fraction_theta_max 0.952
_diffrn_measurement_device_type 'CCD area detector'
_diffrn_measurement_method 'omega scans'
_diffrn_radiation_monochromator graphite
_diffrn_radiation_source 'normal-focus sealed tube'
_diffrn_radiation_type MoK\a
_diffrn_radiation_wavelength 0.71073
_diffrn_reflns_av_R_equivalents 0.1090
_diffrn_reflns_av_sigmaI/netI 0.1122
_diffrn_reflns_limit_h_max 45
_diffrn_reflns_limit_h_min -46
_diffrn_reflns_limit_k_max 26
_diffrn_reflns_limit_k_min -26
_diffrn_reflns_limit_l_max 36
_diffrn_reflns_limit_l_min -36
_diffrn_reflns_number 71711
_diffrn_reflns_theta_full 28.44
_diffrn_reflns_theta_max 28.44
_diffrn_reflns_theta_min 1.19
_diffrn_standards_decay_% 0
_exptl_absorpt_coefficient_mu 26.491
_exptl_absorpt_correction_T_max 0.0789
_exptl_absorpt_correction_T_min 0.0241
_exptl_absorpt_correction_type none
_exptl_absorpt_process_details SADABS
_exptl_crystal_colour yellow
_exptl_crystal_density_diffrn 4.234
_exptl_crystal_density_method 'not measured'
_exptl_crystal_description column
_exptl_crystal_F_000 20880
_exptl_crystal_size_max 0.36
_exptl_crystal_size_mid 0.18
_exptl_crystal_size_min 0.16
_refine_diff_density_max 3.526
_refine_diff_density_min -3.794
_refine_diff_density_rms 0.643
_refine_ls_extinction_method none
_refine_ls_goodness_of_fit_ref 1.038
_refine_ls_hydrogen_treatment none
_refine_ls_matrix_type full
_refine_ls_number_parameters 642
_refine_ls_number_reflns 22251
_refine_ls_number_restraints 0
_refine_ls_restrained_S_all 1.038
_refine_ls_R_factor_all 0.1536
_refine_ls_R_factor_gt 0.0810
_refine_ls_shift/su_max 0.001
_refine_ls_shift/su_mean 0.000
_refine_ls_structure_factor_coef Fsqd
_refine_ls_weighting_details 'calc w=1/[\s^2^(Fo^2^)+(0.0884P)^2^+1344.5145P] where P=(Fo^2^+2Fc^2^)/3'
_refine_ls_weighting_scheme calc
_refine_ls_wR_factor_gt 0.1819
_refine_ls_wR_factor_ref 0.2225
_reflns_number_gt 12514
_reflns_number_total 22251
_reflns_threshold_expression >2sigma(I)
_cod_data_source_file ic001233u_7.cif
_cod_data_source_block Ce4As4W40
_cod_depositor_comments
;
The following automatic conversions were performed:

'_symmetry_cell_setting' value 'Monoclinic' changed to 'monoclinic'
according to the built-in table from CIF Core dictionary named
'cif_core.dic' version 2.4.1 from 2010-06-29.

Automatic conversion script
Id: cif_fix_values 1646 2011-03-28 12:23:43Z adriana 
;
_cod_original_cell_volume 18544.9(1)
_cod_original_formula_sum 'H186 As4 Ce4 N18 Na0 O198 W40'
_cod_database_code 4319749

loop_
_symmetry_equiv_pos_as_xyz
'x, y, z'
'-x, y, -z+1/2'
'x+1/2, y+1/2, z'
'-x+1/2, y+1/2, -z+1/2'
'-x, -y, -z'
'x, -y, z-1/2'
'-x+1/2, -y+1/2, -z'
'x+1/2, -y+1/2, z-1/2'

loop_
_atom_site_label
_atom_site_type_symbol
_atom_site_fract_x
_atom_site_fract_y
_atom_site_fract_z
_atom_site_U_iso_or_equiv
_atom_site_adp_type
_atom_site_occupancy
_atom_site_symmetry_multiplicity
_atom_site_calc_flag
_atom_site_refinement_flags
_atom_site_disorder_assembly
_atom_site_disorder_group
As1 As 0.07501(7) 0.90780(13) 0.38677(10) 0.0368(6) Uani 1 1 d . . .
O1A1 O 0.1134(5) 0.8801(9) 0.3589(6) 0.038(4) Uiso 1 1 d . . .
O2A1 O 0.1043(5) 0.9256(9) 0.4473(6) 0.038(4) Uiso 1 1 d . . .
O3A1 O 0.0552(6) 0.8258(10) 0.3964(7) 0.049(5) Uiso 1 1 d . . .
W11 W 0.09726(3) 0.83887(6) 0.27769(5) 0.0468(3) Uani 1 1 d . . .
W12 W 0.15667(3) 0.96057(6) 0.33951(4) 0.0401(3) Uani 1 1 d . . .
W13 W 0.16326(4) 0.79740(7) 0.37989(6) 0.0612(4) Uani 1 1 d . . .
W14 W 0.14453(3) 1.02349(6) 0.46130(4) 0.0412(3) Uani 1 1 d . . .
W15 W 0.06997(3) 0.95610(6) 0.50625(4) 0.0435(3) Uani 1 1 d . . .
W16 W 0.14987(3) 0.85962(7) 0.50191(5) 0.0563(4) Uani 1 1 d . . .
W17 W 0.00738(4) 0.82528(7) 0.44075(5) 0.0561(4) Uani 1 1 d . . .
W18 W 0.01873(4) 0.76205(6) 0.33150(6) 0.0572(4) Uani 1 1 d . . .
W19 W 0.08485(4) 0.72401(7) 0.43559(6) 0.0721(5) Uani 1 1 d . . .
O11' O 0.0963(6) 0.8117(11) 0.2192(7) 0.057(5) Uiso 1 1 d . . .
O12' O 0.1915(6) 1.0074(10) 0.3171(7) 0.053(5) Uiso 1 1 d . . .
O13' O 0.2033(7) 0.7437(12) 0.3842(9) 0.073(7) Uiso 1 1 d . . .
O14' O 0.1774(6) 1.0838(11) 0.4865(8) 0.058(5) Uiso 1 1 d . . .
O15' O 0.0541(5) 0.9786(9) 0.5612(6) 0.043(4) Uiso 1 1 d . . .
O16' O 0.1847(7) 0.8190(12) 0.5469(8) 0.070(6) Uiso 1 1 d . . .
O17' O -0.0287(6) 0.8067(11) 0.4719(8) 0.062(6) Uiso 1 1 d . . .
O18' O -0.0061(8) 0.6961(14) 0.2998(10) 0.087(8) Uiso 1 1 d . . .
O19' O 0.0998(7) 0.6469(13) 0.4605(9) 0.080(7) Uiso 1 1 d . . .
O112 O 0.1328(5) 0.9137(8) 0.2787(6) 0.036(4) Uiso 1 1 d . . .
O113 O 0.1402(6) 0.7848(11) 0.3091(8) 0.059(5) Uiso 1 1 d . . .
O118 O 0.0638(6) 0.7762(10) 0.3023(7) 0.052(5) Uiso 1 1 d . . .
O123 O 0.1862(6) 0.8799(10) 0.3570(7) 0.050(5) Uiso 1 1 d . . .
O124 O 0.1649(5) 0.9857(9) 0.4065(7) 0.045(4) Uiso 1 1 d . . .
O136 O 0.1703(6) 0.8372(11) 0.4426(8) 0.063(6) Uiso 1 1 d . . .
O139 O 0.1259(6) 0.7410(11) 0.3960(8) 0.060(6) Uiso 1 1 d . . .
O145 O 0.1125(5) 1.0232(9) 0.5106(7) 0.045(4) Uiso 1 1 d . . .
O146 O 0.1732(6) 0.9450(10) 0.4991(7) 0.053(5) Uiso 1 1 d . . .
O156 O 0.1158(6) 0.8950(10) 0.5389(7) 0.052(5) Uiso 1 1 d . . .
O157 O 0.0435(6) 0.8710(10) 0.4904(7) 0.051(5) Uiso 1 1 d . . .
O169 O 0.1167(6) 0.7848(11) 0.4809(8) 0.061(6) Uiso 1 1 d . . .
O178 O -0.0099(7) 0.7658(12) 0.3833(8) 0.070(6) Uiso 1 1 d . . .
O179 O 0.0422(7) 0.7435(12) 0.4642(8) 0.069(6) Uiso 1 1 d . . .
O189 O 0.0518(7) 0.6954(12) 0.3748(8) 0.070(6) Uiso 1 1 d . . .
W1 W 0.09075(3) 1.10595(5) 0.34308(4) 0.0315(2) Uani 1 1 d . . .
O1W1 O 0.1126(4) 1.0192(7) 0.3300(5) 0.027(3) Uiso 1 1 d . . .
O2W1 O 0.1114(5) 1.0707(9) 0.4157(6) 0.038(4) Uiso 1 1 d . . .
O3W1 O 0.0875(5) 1.1923(8) 0.3744(6) 0.035(4) Uiso 1 1 d . . .
O4W1 O 0.1480(4) 1.1408(8) 0.3479(6) 0.030(4) Uiso 1 1 d . . .
O5W1 O 0.0817(4) 1.1342(8) 0.2820(5) 0.027(3) Uiso 1 1 d . . .
O6W1 O 0.0443(4) 1.0761(8) 0.3488(6) 0.031(4) Uiso 1 1 d . . .
W2 W 0.0000 1.29125(7) 0.2500 0.0371(3) Uani 1 2 d S . .
O1W2 O 0.0349(5) 1.3704(10) 0.2343(7) 0.048(5) Uiso 1 1 d . . .
O2W2 O 0.0306(5) 1.3090(9) 0.3162(6) 0.039(4) Uiso 1 1 d . . .
O3W2 O 0.0334(5) 1.2336(8) 0.2294(6) 0.033(4) Uiso 1 1 d . . .
W3 W 0.0000 0.91850(7) 0.2500 0.0371(3) Uani 1 2 d S . .
O1W3 O -0.0015(6) 0.8389(10) 0.2997(7) 0.056(5) Uiso 1 1 d . . .
O2W3 O 0.0558(5) 0.8991(8) 0.2689(6) 0.034(4) Uiso 1 1 d . . .
O3W3 O 0.0037(5) 0.9741(8) 0.2024(6) 0.034(4) Uiso 1 1 d . . .
Ce1 Ce -0.00852(4) 1.01906(8) 0.38160(6) 0.0369(3) Uani 1 1 d . . .
O1C1 O -0.0492(7) 1.0943(13) 0.3306(9) 0.078(7) Uiso 1 1 d . . .
O2C1 O 0.0084(6) 1.1379(11) 0.4245(8) 0.058(5) Uiso 1 1 d . . .
O3C1 O -0.0084(5) 0.9016(9) 0.4092(6) 0.038(4) Uiso 1 1 d . . .
O4C1 O -0.0734(6) 0.9559(11) 0.3411(8) 0.061(6) Uiso 1 1 d . . .
O5C1 O 0.0387(5) 1.0019(8) 0.4592(6) 0.032(4) Uiso 1 1 d . . .
Ce2 Ce 0.09064(4) 1.18773(8) 0.20278(6) 0.0377(3) Uani 1 1 d . . .
O1C2 O 0.0414(8) 1.2392(14) 0.1271(10) 0.086(8) Uiso 1 1 d . . .
O2C2 O 0.1229(8) 1.1690(14) 0.1296(10) 0.088(8) Uiso 1 1 d . . .
O3C2 O 0.1265(7) 1.0682(12) 0.2182(8) 0.067(6) Uiso 1 1 d . . .
O4C2 O 0.1596(5) 1.2075(9) 0.2412(6) 0.041(4) Uiso 1 1 d . . .
O5C2 O 0.1100(5) 1.3052(10) 0.1907(7) 0.046(5) Uiso 1 1 d . . .
As2 As 0.11818(8) 1.30248(13) 0.30723(10) 0.0390(6) Uani 1 1 d . . .
O1A2 O 0.1089(5) 1.3323(9) 0.3647(6) 0.040(4) Uiso 1 1 d . . .
O2A2 O 0.1688(6) 1.2858(10) 0.3267(7) 0.049(5) Uiso 1 1 d . . .
O3A2 O 0.1201(6) 1.3842(10) 0.2777(7) 0.054(5) Uiso 1 1 d . . .
W21 W 0.04695(4) 1.37399(6) 0.36590(4) 0.0472(3) Uani 1 1 d . . .
W22 W 0.10730(3) 1.25336(6) 0.42723(4) 0.0400(3) Uani 1 1 d . . .
W23 W 0.13836(5) 1.41578(7) 0.42115(5) 0.0608(4) Uani 1 1 d . . .
W24 W 0.19048(3) 1.18787(6) 0.37729(4) 0.0451(3) Uani 1 1 d . . .
W25 W 0.20153(3) 1.25188(7) 0.26770(4) 0.0531(3) Uani 1 1 d . . .
W26 W 0.22179(4) 1.35076(8) 0.37022(5) 0.0610(4) Uani 1 1 d . . .
W27 W 0.13740(4) 1.38179(7) 0.20253(4) 0.0571(4) Uani 1 1 d . . .
W28 W 0.06317(4) 1.44743(6) 0.24839(5) 0.0563(4) Uani 1 1 d . . .
W29 W 0.15641(5) 1.48539(7) 0.30306(5) 0.0698(5) Uani 1 1 d . . .
O21' O 0.0037(6) 1.4052(11) 0.3801(8) 0.061(6) Uiso 1 1 d . . .
O22' O 0.1010(6) 1.2091(10) 0.4763(7) 0.053(5) Uiso 1 1 d . . .
O23' O 0.1529(7) 1.4731(13) 0.4690(9) 0.077(7) Uiso 1 1 d . . .
O24' O 0.2190(6) 1.1289(11) 0.4134(8) 0.060(6) Uiso 1 1 d . . .
O25' O 0.2360(6) 1.2293(11) 0.2344(8) 0.061(6) Uiso 1 1 d . . .
O26' O 0.2643(7) 1.3897(12) 0.4023(9) 0.071(6) Uiso 1 1 d . . .
O27' O 0.1496(7) 1.4012(12) 0.1467(9) 0.075(7) Uiso 1 1 d . . .
O28' O 0.0299(7) 1.5104(13) 0.2257(9) 0.081(7) Uiso 1 1 d . . .
O29' O 0.1783(8) 1.5624(13) 0.3135(9) 0.081(7) Uiso 1 1 d . . .
O212 O 0.0569(5) 1.3000(10) 0.4132(7) 0.048(5) Uiso 1 1 d . . .
O213 O 0.0821(6) 1.4292(10) 0.4117(7) 0.053(5) Uiso 1 1 d . . .
O218 O 0.0561(6) 1.4347(10) 0.3152(7) 0.051(5) Uiso 1 1 d . . .
O223 O 0.1281(5) 1.3366(9) 0.4583(7) 0.045(4) Uiso 1 1 d . . .
O224 O 0.1571(5) 1.2275(10) 0.4198(7) 0.046(4) Uiso 1 1 d . . .
O236 O 0.1846(6) 1.3766(10) 0.4138(7) 0.054(5) Uiso 1 1 d . . .
O239 O 0.1411(6) 1.4701(11) 0.3662(8) 0.058(5) Uiso 1 1 d . . .
O245 O 0.2160(6) 1.1864(10) 0.3224(7) 0.050(5) Uiso 1 1 d . . .
O246 O 0.2251(6) 1.2680(10) 0.4022(7) 0.051(5) Uiso 1 1 d . . .
O256 O 0.2383(6) 1.3122(11) 0.3162(7) 0.055(5) Uiso 1 1 d . . .
O257 O 0.1832(6) 1.3349(10) 0.2352(7) 0.053(5) Uiso 1 1 d . . .
O269 O 0.1972(7) 1.4261(12) 0.3313(8) 0.066(6) Uiso 1 1 d . . .
O278 O 0.0918(6) 1.4401(10) 0.1955(7) 0.051(5) Uiso 1 1 d . . .
O279 O 0.1644(6) 1.4669(12) 0.2396(8) 0.065(6) Uiso 1 1 d . . .
O289 O 0.1029(7) 1.5138(12) 0.2789(9) 0.073(7) Uiso 1 1 d . . .
O1W O 0.0000 1.1056(14) 0.2500 0.046(6) Uiso 1 2 d S . .
O2W O 0.1829(17) 0.712(3) 0.251(2) 0.067(15) Uiso 0.40 1 d P . .
O3W O 0.2402(12) 1.448(2) 0.5054(15) 0.067(11) Uiso 0.55 1 d P . .
O4W O 0.2623(13) 0.883(2) 0.3432(16) 0.063(12) Uiso 0.50 1 d P . .
O5W O 0.2460(13) 0.917(2) 0.4544(16) 0.062(11) Uiso 0.50 1 d P . .
O6W O 0.0642(15) 1.523(3) 0.4811(18) 0.065(13) Uiso 0.45 1 d P . .
O7W O 0.2170(11) 1.293(2) 0.5070(14) 0.068(10) Uiso 0.60 1 d P . .
O8W O 0.0809(15) 0.647(3) 0.2473(19) 0.044(13) Uiso 0.35 1 d P . .
O9W O 0.341(3) 1.085(5) 0.311(4) 0.08(3) Uiso 0.25 1 d P . .
O10W O 0.1209(18) 1.353(3) 0.559(2) 0.048(15) Uiso 0.30 1 d P . .
O11W O 0.170(2) 1.018(4) 0.604(2) 0.057(18) Uiso 0.30 1 d P . .
O12W O 0.1705(13) 0.915(2) 0.1966(17) 0.067(12) Uiso 0.50 1 d P . .
O13W O 0.2010(18) 1.100(3) 0.165(2) 0.077(17) Uiso 0.40 1 d P . .
O14W O 0.1318(17) 1.302(3) 0.076(2) 0.054(14) Uiso 0.35 1 d P . .
O15W O -0.0907(13) 0.731(2) 0.3737(16) 0.064(12) Uiso 0.50 1 d P . .
O16W O -0.1003(10) 0.8780(18) 0.4196(12) 0.074(10) Uiso 0.70 1 d P . .
O17W O 0.1371(13) 1.510(2) 0.0664(17) 0.056(12) Uiso 0.45 1 d P . .
O18W O 0.0240(14) 0.568(2) 0.3556(17) 0.069(13) Uiso 0.50 1 d P . .
O19W O 0.1994(18) 0.669(3) 0.512(2) 0.063(17) Uiso 0.35 1 d P . .
O20W O 0.0000 0.606(3) 0.2500 0.065(17) Uiso 0.50 2 d SP . .
O21W O 0.1732(14) 1.199(2) 0.5520(17) 0.062(13) Uiso 0.45 1 d P . .
O22W O 0.2039(15) 1.261(3) 0.1290(19) 0.071(14) Uiso 0.45 1 d P . .
O23W O 0.2479(16) 0.957(3) 0.572(2) 0.064(15) Uiso 0.40 1 d P . .
O24W O 0.2529(10) 1.4365(18) 0.2520(13) 0.075(10) Uiso 0.70 1 d P . .
O25W O 0.1776(11) 1.605(2) 0.4247(14) 0.068(10) Uiso 0.60 1 d P . .
O26W O 0.181(3) 0.788(5) 0.164(3) 0.07(2) Uiso 0.25 1 d P . .
O27W O 0.0544(17) 1.329(3) 0.059(2) 0.073(16) Uiso 0.40 1 d P . .
O28W O 0.271(2) 1.565(4) 0.256(3) 0.05(2) Uiso 0.25 1 d P . .
O29W O 0.040(2) 1.333(4) 0.505(3) 0.05(2) Uiso 0.25 1 d P . .
O30W O 0.068(2) 1.472(4) 0.089(3) 0.041(17) Uiso 0.25 1 d P . .
O31W O 0.017(3) 1.450(5) 0.557(3) 0.07(2) Uiso 0.25 1 d P . .

loop_
_atom_site_aniso_label
_atom_site_aniso_U_11
_atom_site_aniso_U_22
_atom_site_aniso_U_33
_atom_site_aniso_U_23
_atom_site_aniso_U_13
_atom_site_aniso_U_12
As1 0.0249(12) 0.0281(13) 0.0549(16) 0.0105(11) 0.0010(11) -0.0024(10)
W11 0.0406(6) 0.0281(5) 0.0670(8) 0.0008(5) -0.0008(5) 0.0119(5)
W12 0.0245(5) 0.0425(6) 0.0521(7) 0.0072(5) 0.0043(5) 0.0042(4)
W13 0.0464(7) 0.0508(8) 0.0816(10) 0.0229(7) 0.0007(7) 0.0210(6)
W14 0.0247(5) 0.0501(7) 0.0459(6) 0.0103(5) -0.0001(4) -0.0086(5)
W15 0.0247(5) 0.0560(7) 0.0475(6) 0.0216(5) 0.0012(4) -0.0044(5)
W16 0.0317(6) 0.0658(8) 0.0668(8) 0.0336(7) -0.0016(5) 0.0063(6)
W17 0.0405(7) 0.0498(7) 0.0740(9) 0.0296(6) 0.0010(6) -0.0138(6)
W18 0.0510(7) 0.0238(5) 0.0895(10) 0.0116(6) -0.0044(7) -0.0056(5)
W19 0.0612(9) 0.0438(7) 0.1023(12) 0.0394(8) -0.0067(8) 0.0015(7)
W1 0.0239(5) 0.0286(5) 0.0410(5) 0.0033(4) 0.0036(4) -0.0065(4)
W2 0.0420(8) 0.0223(7) 0.0463(9) 0.000 0.0071(7) 0.000
W3 0.0279(7) 0.0213(6) 0.0579(9) 0.000 -0.0017(6) 0.000
Ce1 0.0233(7) 0.0404(8) 0.0449(8) 0.0138(7) 0.0012(6) -0.0046(6)
Ce2 0.0316(7) 0.0404(8) 0.0410(8) -0.0044(6) 0.0067(6) -0.0127(6)
As2 0.0463(16) 0.0327(13) 0.0373(14) 0.0022(11) 0.0061(12) -0.0178(12)
W21 0.0678(8) 0.0277(5) 0.0453(6) -0.0045(5) 0.0089(6) -0.0034(5)
W22 0.0466(6) 0.0378(6) 0.0349(5) -0.0003(4) 0.0057(5) -0.0150(5)
W23 0.0887(10) 0.0467(7) 0.0447(7) -0.0104(6) 0.0071(7) -0.0369(7)
W24 0.0306(6) 0.0547(7) 0.0478(6) 0.0051(5) 0.0023(5) -0.0193(5)
W25 0.0393(6) 0.0750(9) 0.0448(6) -0.0036(6) 0.0077(5) -0.0329(6)
W26 0.0629(8) 0.0712(9) 0.0444(7) 0.0028(6) -0.0007(6) -0.0488(7)
W27 0.0725(9) 0.0578(8) 0.0397(6) 0.0044(6) 0.0079(6) -0.0391(7)
W28 0.0862(10) 0.0276(6) 0.0512(7) 0.0045(5) 0.0034(7) -0.0176(6)
W29 0.1020(12) 0.0480(7) 0.0540(8) 0.0037(6) 0.0014(7) -0.0513(8)

loop_
_atom_type_symbol
_atom_type_description
_atom_type_scat_dispersion_real
_atom_type_scat_dispersion_imag
_atom_type_scat_source
O O 0.0106 0.0060 'International Tables Vol C Tables 4.2.6.8 and 6.1.1.4'
Na Na 0.0362 0.0249 'International Tables Vol C Tables 4.2.6.8 and 6.1.1.4'
As As 0.0499 2.0058 'International Tables Vol C Tables 4.2.6.8 and 6.1.1.4'
Ce Ce -0.2486 2.6331 'International Tables Vol C Tables 4.2.6.8 and 6.1.1.4'
W W -0.8490 6.8722 'International Tables Vol C Tables 4.2.6.8 and 6.1.1.4'
N N 0.0061 0.0033 'International Tables Vol C Tables 4.2.6.8 and 6.1.1.4'
H H 0.0000 0.0000 'International Tables Vol C Tables 4.2.6.8 and 6.1.1.4'

loop_
_geom_angle_atom_site_label_1
_geom_angle_atom_site_label_2
_geom_angle_atom_site_label_3
_geom_angle
_geom_angle_site_symmetry_1
_geom_angle_site_symmetry_3
_geom_angle_publ_flag
O1A1 As1 O3A1 98.0(8) . . ?
O1A1 As1 O2A1 96.7(8) . . ?
O3A1 As1 O2A1 101.7(8) . . ?
As1 O1A1 W12 118.7(8) . . ?
As1 O1A1 W11 117.4(8) . . ?
W12 O1A1 W11 93.5(6) . . ?
As1 O1A1 W13 133.9(9) . . ?
W12 O1A1 W13 92.2(6) . . ?
W11 O1A1 W13 91.6(6) . . ?
As1 O2A1 W15 115.0(8) . . ?
As1 O2A1 W16 132.4(9) . . ?
W15 O2A1 W16 94.2(6) . . ?
As1 O2A1 W14 121.2(8) . . ?
W15 O2A1 W14 92.9(6) . . ?
W16 O2A1 W14 91.9(6) . . ?
As1 O3A1 W17 115.8(9) . . ?
As1 O3A1 W18 122.3(9) . . ?
W17 O3A1 W18 93.5(7) . . ?
As1 O3A1 W19 131.6(10) . . ?
W17 O3A1 W19 93.1(7) . . ?
W18 O3A1 W19 91.4(7) . . ?
O11' W11 O2W3 101.9(9) . . ?
O11' W11 O113 97.2(9) . . ?
O2W3 W11 O113 160.8(8) . . ?
O11' W11 O118 103.7(9) . . ?
O2W3 W11 O118 86.3(8) . . ?
O113 W11 O118 88.1(9) . . ?
O11' W11 O112 98.4(9) . . ?
O2W3 W11 O112 90.3(7) . . ?
O113 W11 O112 88.0(8) . . ?
O118 W11 O112 157.8(8) . . ?
O11' W11 O1A1 167.2(8) . . ?
O2W3 W11 O1A1 86.7(6) . . ?
O113 W11 O1A1 74.6(7) . . ?
O118 W11 O1A1 86.1(7) . . ?
O112 W11 O1A1 71.8(6) . . ?
O12' W12 O124 103.2(9) . . ?
O12' W12 O123 98.4(9) . . ?
O124 W12 O123 89.8(8) . . ?
O12' W12 O1W1 103.9(8) . . ?
O124 W12 O1W1 86.7(7) . . ?
O123 W12 O1W1 157.7(7) . . ?
O12' W12 O112 99.0(8) . . ?
O124 W12 O112 157.8(7) . . ?
O123 W12 O112 87.0(8) . . ?
O1W1 W12 O112 88.0(7) . . ?
O12' W12 O1A1 168.0(8) . . ?
O124 W12 O1A1 86.2(7) . . ?
O123 W12 O1A1 73.9(7) . . ?
O1W1 W12 O1A1 83.9(6) . . ?
O112 W12 O1A1 71.8(6) . . ?
O13' W13 O139 102.9(10) . . ?
O13' W13 O136 103.3(10) . . ?
O139 W13 O136 89.9(10) . . ?
O13' W13 O123 98.3(10) . . ?
O139 W13 O123 158.6(9) . . ?
O136 W13 O123 88.0(9) . . ?
O13' W13 O113 99.2(10) . . ?
O139 W13 O113 89.5(9) . . ?
O136 W13 O113 157.0(9) . . ?
O123 W13 O113 84.2(8) . . ?
O13' W13 O1A1 167.5(9) . . ?
O139 W13 O1A1 86.9(8) . . ?
O136 W13 O1A1 84.2(8) . . ?
O123 W13 O1A1 71.7(7) . . ?
O113 W13 O1A1 72.8(7) . . ?
O14' W14 O2W1 102.8(9) . . ?
O14' W14 O145 99.0(9) . . ?
O2W1 W14 O145 96.3(8) . . ?
O14' W14 O124 105.1(9) . . ?
O2W1 W14 O124 86.4(8) . . ?
O145 W14 O124 154.6(8) . . ?
O14' W14 O146 95.1(9) . . ?
O2W1 W14 O146 161.2(8) . . ?
O145 W14 O146 86.1(8) . . ?
O124 W14 O146 83.7(8) . . ?
O14' W14 O2A1 164.6(8) . . ?
O2W1 W14 O2A1 91.1(7) . . ?
O145 W14 O2A1 72.7(7) . . ?
O124 W14 O2A1 82.0(7) . . ?
O146 W14 O2A1 71.7(7) . . ?
O15' W15 O5C1 104.3(8) . . ?
O15' W15 O157 101.2(8) . . ?
O5C1 W15 O157 94.1(8) . . ?
O15' W15 O145 98.2(8) . . ?
O5C1 W15 O145 93.4(7) . . ?
O157 W15 O145 156.8(8) . . ?
O15' W15 O156 96.9(8) . . ?
O5C1 W15 O156 158.7(8) . . ?
O157 W15 O156 84.0(8) . . ?
O145 W15 O156 81.1(8) . . ?
O15' W15 O2A1 166.7(7) . . ?
O5C1 W15 O2A1 87.0(7) . . ?
O157 W15 O2A1 84.7(7) . . ?
O145 W15 O2A1 73.8(7) . . ?
O156 W15 O2A1 71.7(7) . . ?
O16' W16 O156 102.4(10) . . ?
O16' W16 O146 100.7(10) . . ?
O156 W16 O146 91.2(9) . . ?
O16' W16 O169 99.6(10) . . ?
O156 W16 O169 92.0(9) . . ?
O146 W16 O169 158.2(9) . . ?
O16' W16 O136 99.9(10) . . ?
O156 W16 O136 157.6(9) . . ?
O146 W16 O136 86.2(9) . . ?
O169 W16 O136 82.7(9) . . ?
O16' W16 O2A1 173.3(9) . . ?
O156 W16 O2A1 73.6(7) . . ?
O146 W16 O2A1 74.3(7) . . ?
O169 W16 O2A1 86.0(8) . . ?
O136 W16 O2A1 84.3(8) . . ?
O17' W17 O3C1 103.9(9) . . ?
O17' W17 O157 101.2(9) . . ?
O3C1 W17 O157 93.3(8) . . ?
O17' W17 O178 97.9(10) . . ?
O3C1 W17 O178 95.0(9) . . ?
O157 W17 O178 156.7(9) . . ?
O17' W17 O179 97.4(10) . . ?
O3C1 W17 O179 158.8(9) . . ?
O157 W17 O179 82.4(9) . . ?
O178 W17 O179 82.1(9) . . ?
O17' W17 O3A1 167.8(9) . . ?
O3C1 W17 O3A1 85.5(7) . . ?
O157 W17 O3A1 85.8(8) . . ?
O178 W17 O3A1 73.2(8) . . ?
O179 W17 O3A1 73.5(8) . . ?
O18' W18 O1W3 105.7(11) . . ?
O18' W18 O178 97.1(12) . . ?
O1W3 W18 O178 96.7(10) . . ?
O18' W18 O118 105.8(11) . . ?
O1W3 W18 O118 87.3(9) . . ?
O178 W18 O118 154.7(9) . . ?
O18' W18 O189 89.4(11) . . ?
O1W3 W18 O189 164.6(9) . . ?
O178 W18 O189 84.5(10) . . ?
O118 W18 O189 85.2(9) . . ?
O18' W18 O3A1 160.8(10) . . ?
O1W3 W18 O3A1 91.7(8) . . ?
O178 W18 O3A1 72.3(8) . . ?
O118 W18 O3A1 82.8(7) . . ?
O189 W18 O3A1 74.0(8) . . ?
O19' W19 O179 102.7(11) . . ?
O19' W19 O169 101.3(11) . . ?
O179 W19 O169 90.5(10) . . ?
O19' W19 O189 100.2(11) . . ?
O179 W19 O189 91.9(10) . . ?
O169 W19 O189 157.3(10) . . ?
O19' W19 O139 99.9(11) . . ?
O179 W19 O139 157.2(10) . . ?
O169 W19 O139 82.2(9) . . ?
O189 W19 O139 87.0(9) . . ?
O19' W19 O3A1 172.1(10) . . ?
O179 W19 O3A1 73.1(8) . . ?
O169 W19 O3A1 85.6(8) . . ?
O189 W19 O3A1 73.5(8) . . ?
O139 W19 O3A1 84.9(8) . . ?
W15 O15' Ce1 155.3(10) . 5_576 ?
W11 O112 W12 122.7(8) . . ?
W11 O113 W13 120.9(11) . . ?
W11 O118 W18 148.3(11) . . ?
W12 O123 W13 122.1(10) . . ?
W12 O124 W14 149.0(11) . . ?
W13 O136 W16 149.6(13) . . ?
W13 O139 W19 149.1(12) . . ?
W14 O145 W15 119.8(9) . . ?
W16 O146 W14 121.8(10) . . ?
W16 O156 W15 120.5(10) . . ?
W17 O157 W15 143.1(11) . . ?
W16 O169 W19 157.8(13) . . ?
W18 O178 W17 120.2(12) . . ?
W19 O179 W17 120.4(12) . . ?
W19 O189 W18 120.9(12) . . ?
O5W1 W1 O6W1 101.2(7) . . ?
O5W1 W1 O3W1 98.1(7) . . ?
O6W1 W1 O3W1 96.6(7) . . ?
O5W1 W1 O1W1 96.0(7) . . ?
O6W1 W1 O1W1 97.5(7) . . ?
O3W1 W1 O1W1 157.8(7) . . ?
O5W1 W1 O4W1 87.1(6) . . ?
O6W1 W1 O4W1 171.4(6) . . ?
O3W1 W1 O4W1 79.9(7) . . ?
O1W1 W1 O4W1 83.7(6) . . ?
O5W1 W1 O2W1 170.5(7) . . ?
O6W1 W1 O2W1 87.6(7) . . ?
O3W1 W1 O2W1 84.3(7) . . ?
O1W1 W1 O2W1 79.2(6) . . ?
O4W1 W1 O2W1 84.2(6) . . ?
W12 O1W1 W1 148.1(8) . . ?
W14 O2W1 W1 152.9(10) . . ?
W22 O3W1 W1 148.7(9) . . ?
W24 O4W1 W1 152.9(9) . . ?
W1 O5W1 Ce2 161.7(8) . . ?
W1 O6W1 Ce1 161.5(8) . . ?
O3W2 W2 O3W2 102.1(10) . 2 ?
O3W2 W2 O2W2 97.7(7) . . ?
O3W2 W2 O2W2 95.1(7) 2 . ?
O3W2 W2 O2W2 95.1(7) . 2 ?
O3W2 W2 O2W2 97.7(7) 2 2 ?
O2W2 W2 O2W2 159.6(10) . 2 ?
O3W2 W2 O1W2 87.5(7) . . ?
O3W2 W2 O1W2 169.7(7) 2 . ?
O2W2 W2 O1W2 79.8(7) . . ?
O2W2 W2 O1W2 84.9(7) 2 . ?
O3W2 W2 O1W2 169.7(7) . 2 ?
O3W2 W2 O1W2 87.5(7) 2 2 ?
O2W2 W2 O1W2 84.9(7) . 2 ?
O2W2 W2 O1W2 79.8(7) 2 2 ?
O1W2 W2 O1W2 83.1(10) . 2 ?
W28 O1W2 W2 154.4(11) . . ?
W21 O2W2 W2 146.5(10) . . ?
W2 O3W2 Ce2 162.2(9) . . ?
O3W3 W3 O3W3 101.9(11) 2 . ?
O3W3 W3 O2W3 98.0(7) 2 . ?
O3W3 W3 O2W3 96.1(7) . . ?
O3W3 W3 O2W3 96.1(7) 2 2 ?
O3W3 W3 O2W3 98.0(7) . 2 ?
O2W3 W3 O2W3 157.6(10) . 2 ?
O3W3 W3 O1W3 170.3(8) 2 2 ?
O3W3 W3 O1W3 87.5(8) . 2 ?
O2W3 W3 O1W3 83.0(7) . 2 ?
O2W3 W3 O1W3 80.3(7) 2 2 ?
O3W3 W3 O1W3 87.5(8) 2 . ?
O3W3 W3 O1W3 170.3(8) . . ?
O2W3 W3 O1W3 80.3(7) . . ?
O2W3 W3 O1W3 83.0(7) 2 . ?
O1W3 W3 O1W3 83.1(11) 2 . ?
W18 O1W3 W3 151.7(12) . . ?
W11 O2W3 W3 151.1(9) . . ?
W3 O3W3 Ce1 161.4(9) . 2 ?
O1C1 Ce1 O3C1 139.1(7) . . ?
O1C1 Ce1 O15' 88.8(7) . 5_576 ?
O3C1 Ce1 O15' 77.2(6) . 5_576 ?
O1C1 Ce1 O5C1 147.4(7) . . ?
O3C1 Ce1 O5C1 68.7(5) . . ?
O15' Ce1 O5C1 81.6(6) 5_576 . ?
O1C1 Ce1 O6W1 84.6(7) . . ?
O3C1 Ce1 O6W1 126.0(5) . . ?
O15' Ce1 O6W1 148.4(6) 5_576 . ?
O5C1 Ce1 O6W1 87.5(5) . . ?
O1C1 Ce1 O3W3 78.9(7) . 2 ?
O3C1 Ce1 O3W3 87.7(5) . 2 ?
O15' Ce1 O3W3 140.2(6) 5_576 2 ?
O5C1 Ce1 O3W3 126.9(5) . 2 ?
O6W1 Ce1 O3W3 68.5(5) . 2 ?
O1C1 Ce1 O2C1 76.6(8) . . ?
O3C1 Ce1 O2C1 135.6(6) . . ?
O15' Ce1 O2C1 79.2(6) 5_576 . ?
O5C1 Ce1 O2C1 71.0(6) . . ?
O6W1 Ce1 O2C1 69.2(6) . . ?
O3W3 Ce1 O2C1 132.5(6) 2 . ?
O1C1 Ce1 O4C1 70.5(8) . . ?
O3C1 Ce1 O4C1 68.7(6) . . ?
O15' Ce1 O4C1 70.6(6) 5_576 . ?
O5C1 Ce1 O4C1 133.0(6) . . ?
O6W1 Ce1 O4C1 134.4(6) . . ?
O3W3 Ce1 O4C1 69.6(6) 2 . ?
O2C1 Ce1 O4C1 135.0(7) . . ?
Ce1 O1C1 Ce2 165.4(12) . 2 ?
W17 O3C1 Ce1 160.2(9) . . ?
W15 O5C1 Ce1 157.3(9) . . ?
O1C1 Ce2 O3W2 85.7(7) 2 . ?
O1C1 Ce2 O5C2 145.9(7) 2 . ?
O3W2 Ce2 O5C2 87.7(6) . . ?
O1C1 Ce2 O4C2 138.6(7) 2 . ?
O3W2 Ce2 O4C2 127.3(5) . . ?
O5C2 Ce2 O4C2 68.7(6) . . ?
O1C1 Ce2 O5W1 81.2(7) 2 . ?
O3W2 Ce2 O5W1 68.9(5) . . ?
O5C2 Ce2 O5W1 126.9(5) . . ?
O4C2 Ce2 O5W1 88.2(5) . . ?
O1C1 Ce2 O2C2 85.1(8) 2 . ?
O3W2 Ce2 O2C2 144.8(7) . . ?
O5C2 Ce2 O2C2 81.3(8) . . ?
O4C2 Ce2 O2C2 79.2(7) . . ?
O5W1 Ce2 O2C2 142.2(7) . . ?
O1C1 Ce2 O1C2 74.6(8) 2 . ?
O3W2 Ce2 O1C2 69.4(7) . . ?
O5C2 Ce2 O1C2 71.8(7) . . ?
O4C2 Ce2 O1C2 135.5(7) . . ?
O5W1 Ce2 O1C2 132.8(7) . . ?
O2C2 Ce2 O1C2 75.5(8) . . ?
O1C1 Ce2 O3C2 67.8(8) 2 . ?
O3W2 Ce2 O3C2 132.0(6) . . ?
O5C2 Ce2 O3C2 135.9(7) . . ?
O4C2 Ce2 O3C2 71.1(6) . . ?
O5W1 Ce2 O3C2 68.0(6) . . ?
O2C2 Ce2 O3C2 74.2(8) . . ?
O1C2 Ce2 O3C2 133.0(8) . . ?
W25 O4C2 Ce2 158.8(10) . . ?
W27 O5C2 Ce2 157.8(10) . . ?
O1A2 As2 O2A2 97.8(8) . . ?
O1A2 As2 O3A2 98.0(9) . . ?
O2A2 As2 O3A2 100.2(9) . . ?
As2 O1A2 W22 118.5(9) . . ?
As2 O1A2 W21 117.4(8) . . ?
W22 O1A2 W21 93.8(6) . . ?
As2 O1A2 W23 133.3(9) . . ?
W22 O1A2 W23 92.5(6) . . ?
W21 O1A2 W23 92.1(6) . . ?
As2 O2A2 W25 116.8(9) . . ?
As2 O2A2 W26 133.5(10) . . ?
W25 O2A2 W26 93.8(7) . . ?
As2 O2A2 W24 120.3(9) . . ?
W25 O2A2 W24 92.1(7) . . ?
W26 O2A2 W24 90.4(6) . . ?
As2 O3A2 W27 115.7(10) . . ?
As2 O3A2 W28 121.2(10) . . ?
W27 O3A2 W28 93.2(7) . . ?
As2 O3A2 W29 132.1(10) . . ?
W27 O3A2 W29 93.6(7) . . ?
W28 O3A2 W29 91.8(7) . . ?
O21' W21 O2W2 104.3(9) . . ?
O21' W21 O218 102.9(9) . . ?
O2W2 W21 O218 87.6(8) . . ?
O21' W21 O213 97.4(9) . . ?
O2W2 W21 O213 158.3(8) . . ?
O218 W21 O213 87.4(8) . . ?
O21' W21 O212 99.3(9) . . ?
O2W2 W21 O212 88.4(8) . . ?
O218 W21 O212 157.8(8) . . ?
O213 W21 O212 88.3(8) . . ?
O21' W21 O1A2 168.1(8) . . ?
O2W2 W21 O1A2 84.5(7) . . ?
O218 W21 O1A2 85.3(7) . . ?
O213 W21 O1A2 74.1(7) . . ?
O212 W21 O1A2 72.6(7) . . ?
O22' W22 O224 102.9(9) . . ?
O22' W22 O3W1 102.0(8) . . ?
O224 W22 O3W1 87.4(7) . . ?
O22' W22 O223 100.3(9) . . ?
O224 W22 O223 89.9(8) . . ?
O3W1 W22 O223 157.5(7) . . ?
O22' W22 O212 98.5(9) . . ?
O224 W22 O212 158.6(8) . . ?
O3W1 W22 O212 87.8(7) . . ?
O223 W22 O212 86.6(8) . . ?
O22' W22 O1A2 168.4(8) . . ?
O224 W22 O1A2 86.6(7) . . ?
O3W1 W22 O1A2 84.8(7) . . ?
O223 W22 O1A2 72.8(7) . . ?
O212 W22 O1A2 72.2(7) . . ?
O23' W23 O236 102.7(10) . . ?
O23' W23 O239 101.2(10) . . ?
O236 W23 O239 87.9(9) . . ?
O23' W23 O223 100.0(10) . . ?
O236 W23 O223 89.0(8) . . ?
O239 W23 O223 158.7(8) . . ?
O23' W23 O213 98.9(10) . . ?
O236 W23 O213 158.1(9) . . ?
O239 W23 O213 91.4(9) . . ?
O223 W23 O213 83.7(8) . . ?
O23' W23 O1A2 168.7(9) . . ?
O236 W23 O1A2 85.3(8) . . ?
O239 W23 O1A2 86.8(8) . . ?
O223 W23 O1A2 71.9(7) . . ?
O213 W23 O1A2 72.8(7) . . ?
O24' W24 O4W1 104.7(9) . . ?
O24' W24 O245 98.1(9) . . ?
O4W1 W24 O245 96.3(8) . . ?
O24' W24 O224 105.5(9) . . ?
O4W1 W24 O224 86.3(7) . . ?
O245 W24 O224 154.9(8) . . ?
O24' W24 O246 94.7(9) . . ?
O4W1 W24 O246 159.8(7) . . ?
O245 W24 O246 86.5(8) . . ?
O224 W24 O246 83.0(8) . . ?
O24' W24 O2A2 163.1(9) . . ?
O4W1 W24 O2A2 90.5(7) . . ?
O245 W24 O2A2 72.2(7) . . ?
O224 W24 O2A2 82.8(7) . . ?
O246 W24 O2A2 71.3(7) . . ?
O25' W25 O4C2 105.7(9) . . ?
O25' W25 O257 100.1(9) . . ?
O4C2 W25 O257 92.9(8) . . ?
O25' W25 O245 98.1(9) . . ?
O4C2 W25 O245 93.8(8) . . ?
O257 W25 O245 158.2(8) . . ?
O25' W25 O256 94.7(9) . . ?
O4C2 W25 O256 159.5(8) . . ?
O257 W25 O256 85.8(8) . . ?
O245 W25 O256 80.8(8) . . ?
O25' W25 O2A2 166.0(9) . . ?
O4C2 W25 O2A2 86.8(7) . . ?
O257 W25 O2A2 85.3(8) . . ?
O245 W25 O2A2 74.4(7) . . ?
O256 W25 O2A2 72.7(7) . . ?
O26' W26 O246 99.9(10) . . ?
O26' W26 O256 102.4(10) . . ?
O246 W26 O256 91.4(9) . . ?
O26' W26 O269 101.1(10) . . ?
O246 W26 O269 157.3(9) . . ?
O256 W26 O269 92.3(9) . . ?
O26' W26 O236 100.1(10) . . ?
O246 W26 O236 85.6(8) . . ?
O256 W26 O236 157.5(8) . . ?
O269 W26 O236 82.4(9) . . ?
O26' W26 O2A2 173.0(9) . . ?
O246 W26 O2A2 74.9(8) . . ?
O256 W26 O2A2 73.2(8) . . ?
O269 W26 O2A2 84.8(8) . . ?
O236 W26 O2A2 84.4(7) . . ?
O27' W27 O5C2 104.0(10) . . ?
O27' W27 O257 101.2(10) . . ?
O5C2 W27 O257 93.1(8) . . ?
O27' W27 O278 97.1(10) . . ?
O5C2 W27 O278 94.3(8) . . ?
O257 W27 O278 157.9(8) . . ?
O27' W27 O279 95.4(10) . . ?
O5C2 W27 O279 160.6(9) . . ?
O257 W27 O279 83.9(9) . . ?
O278 W27 O279 82.2(8) . . ?
O27' W27 O3A2 166.0(10) . . ?
O5C2 W27 O3A2 87.4(8) . . ?
O257 W27 O3A2 85.9(8) . . ?
O278 W27 O3A2 73.7(8) . . ?
O279 W27 O3A2 73.3(8) . . ?
O28' W28 O1W2 102.5(10) . . ?
O28' W28 O218 103.7(10) . . ?
O1W2 W28 O218 86.0(8) . . ?
O28' W28 O278 101.1(10) . . ?
O1W2 W28 O278 96.9(8) . . ?
O218 W28 O278 153.8(8) . . ?
O28' W28 O289 93.1(11) . . ?
O1W2 W28 O289 163.0(9) . . ?
O218 W28 O289 83.6(9) . . ?
O278 W28 O289 86.8(9) . . ?
O28' W28 O3A2 165.1(10) . . ?
O1W2 W28 O3A2 91.5(8) . . ?
O218 W28 O3A2 82.0(8) . . ?
O278 W28 O3A2 71.9(8) . . ?
O289 W28 O3A2 73.7(9) . . ?
O29' W29 O279 100.8(11) . . ?
O29' W29 O269 101.3(11) . . ?
O279 W29 O269 91.6(10) . . ?
O29' W29 O239 100.4(11) . . ?
O279 W29 O239 158.6(9) . . ?
O269 W29 O239 81.7(9) . . ?
O29' W29 O289 100.3(11) . . ?
O279 W29 O289 92.6(10) . . ?
O269 W29 O289 156.8(10) . . ?
O239 W29 O289 86.2(9) . . ?
O29' W29 O3A2 171.7(10) . . ?
O279 W29 O3A2 74.5(8) . . ?
O269 W29 O3A2 85.8(8) . . ?
O239 W29 O3A2 84.8(8) . . ?
O289 W29 O3A2 73.4(9) . . ?
W21 O212 W22 121.3(10) . . ?
W21 O213 W23 120.9(10) . . ?
W21 O218 W28 148.7(11) . . ?
W22 O223 W23 122.6(9) . . ?
W22 O224 W24 148.1(10) . . ?
W23 O236 W26 149.6(11) . . ?
W23 O239 W29 151.7(12) . . ?
W24 O245 W25 120.6(10) . . ?
W26 O246 W24 122.9(10) . . ?
W26 O256 W25 120.3(10) . . ?
W25 O257 W27 143.5(11) . . ?
W29 O269 W26 157.1(13) . . ?
W28 O278 W27 120.4(10) . . ?
W29 O279 W27 118.7(11) . . ?
W29 O289 W28 120.7(12) . . ?

loop_
_geom_bond_atom_site_label_1
_geom_bond_atom_site_label_2
_geom_bond_distance
_geom_bond_site_symmetry_2
_geom_bond_publ_flag
As1 O1A1 1.761(17) . ?
As1 O3A1 1.790(19) . ?
As1 O2A1 1.814(17) . ?
O1A1 W12 2.319(17) . ?
O1A1 W11 2.343(17) . ?
O1A1 W13 2.368(17) . ?
O2A1 W15 2.283(17) . ?
O2A1 W16 2.355(17) . ?
O2A1 W14 2.365(17) . ?
O3A1 W17 2.257(19) . ?
O3A1 W18 2.344(19) . ?
O3A1 W19 2.406(19) . ?
W11 O11' 1.69(2) . ?
W11 O2W3 1.850(16) . ?
W11 O113 1.90(2) . ?
W11 O118 1.91(2) . ?
W11 O112 1.920(17) . ?
W12 O12' 1.73(2) . ?
W12 O124 1.879(18) . ?
W12 O123 1.898(19) . ?
W12 O1W1 1.901(15) . ?
W12 O112 1.950(16) . ?
W13 O13' 1.74(2) . ?
W13 O139 1.83(2) . ?
W13 O136 1.87(2) . ?
W13 O123 1.963(19) . ?
W13 O113 1.98(2) . ?
W14 O14' 1.70(2) . ?
W14 O2W1 1.792(17) . ?
W14 O145 1.924(18) . ?
W14 O124 1.938(18) . ?
W14 O146 2.01(2) . ?
W15 O15' 1.767(18) . ?
W15 O5C1 1.769(16) . ?
W15 O157 1.92(2) . ?
W15 O145 1.971(19) . ?
W15 O156 2.06(2) . ?
W16 O16' 1.75(2) . ?
W16 O156 1.85(2) . ?
W16 O146 1.87(2) . ?
W16 O169 1.89(2) . ?
W16 O136 1.96(2) . ?
W17 O17' 1.70(2) . ?
W17 O3C1 1.763(17) . ?
W17 O157 1.898(19) . ?
W17 O178 1.97(2) . ?
W17 O179 2.04(2) . ?
W18 O18' 1.70(3) . ?
W18 O1W3 1.81(2) . ?
W18 O178 1.90(2) . ?
W18 O118 1.92(2) . ?
W18 O189 1.98(2) . ?
W19 O19' 1.70(3) . ?
W19 O179 1.86(2) . ?
W19 O169 1.92(2) . ?
W19 O189 1.92(2) . ?
W19 O139 2.00(2) . ?
O15' Ce1 2.453(18) 5_576 ?
W1 O5W1 1.743(14) . ?
W1 O6W1 1.766(16) . ?
W1 O3W1 1.914(16) . ?
W1 O1W1 1.925(15) . ?
W1 O4W1 2.098(15) . ?
W1 O2W1 2.108(17) . ?
O3W1 W22 1.906(16) . ?
O4W1 W24 1.802(15) . ?
O5W1 Ce2 2.496(15) . ?
O6W1 Ce1 2.476(16) . ?
W2 O3W2 1.795(16) . ?
W2 O3W2 1.795(16) 2 ?
W2 O2W2 1.960(17) . ?
W2 O2W2 1.960(17) 2 ?
W2 O1W2 2.072(19) . ?
W2 O1W2 2.072(19) 2 ?
O1W2 W28 1.803(19) . ?
O2W2 W21 1.876(17) . ?
O3W2 Ce2 2.437(16) . ?
W3 O3W3 1.730(16) 2 ?
W3 O3W3 1.730(16) . ?
W3 O2W3 1.958(16) . ?
W3 O2W3 1.958(16) 2 ?
W3 O1W3 2.08(2) 2 ?
W3 O1W3 2.08(2) . ?
O3W3 Ce1 2.514(16) 2 ?
Ce1 O1C1 2.32(2) . ?
Ce1 O3C1 2.423(17) . ?
Ce1 O15' 2.453(18) 5_576 ?
Ce1 O5C1 2.460(16) . ?
Ce1 O3W3 2.514(16) 2 ?
Ce1 O2C1 2.62(2) . ?
Ce1 O4C1 2.64(2) . ?
O1C1 Ce2 2.41(3) 2 ?
Ce2 O1C1 2.41(3) 2 ?
Ce2 O5C2 2.439(19) . ?
Ce2 O4C2 2.471(17) . ?
Ce2 O2C2 2.53(3) . ?
Ce2 O1C2 2.63(3) . ?
Ce2 O3C2 2.65(2) . ?
O4C2 W25 1.741(17) . ?
O5C2 W27 1.777(19) . ?
As2 O1A2 1.778(17) . ?
As2 O2A2 1.781(19) . ?
As2 O3A2 1.80(2) . ?
O1A2 W22 2.324(17) . ?
O1A2 W21 2.325(17) . ?
O1A2 W23 2.351(17) . ?
O2A2 W25 2.264(19) . ?
O2A2 W26 2.373(19) . ?
O2A2 W24 2.405(19) . ?
O3A2 W27 2.27(2) . ?
O3A2 W28 2.35(2) . ?
O3A2 W29 2.38(2) . ?
W21 O21' 1.75(2) . ?
W21 O218 1.91(2) . ?
W21 O213 1.92(2) . ?
W21 O212 1.935(19) . ?
W22 O22' 1.66(2) . ?
W22 O224 1.864(18) . ?
W22 O223 1.918(18) . ?
W22 O212 1.958(19) . ?
W23 O23' 1.73(2) . ?
W23 O236 1.84(2) . ?
W23 O239 1.87(2) . ?
W23 O223 1.932(18) . ?
W23 O213 1.95(2) . ?
W24 O24' 1.71(2) . ?
W24 O245 1.901(19) . ?
W24 O224 1.970(18) . ?
W24 O246 2.02(2) . ?
W25 O25' 1.71(2) . ?
W25 O257 1.91(2) . ?
W25 O245 1.970(19) . ?
W25 O256 2.04(2) . ?
W26 O26' 1.75(2) . ?
W26 O246 1.84(2) . ?
W26 O256 1.86(2) . ?
W26 O269 1.93(2) . ?
W26 O236 2.00(2) . ?
W27 O27' 1.72(2) . ?
W27 O257 1.92(2) . ?
W27 O278 1.94(2) . ?
W27 O279 2.08(2) . ?
W28 O28' 1.73(3) . ?
W28 O218 1.921(19) . ?
W28 O278 1.93(2) . ?
W28 O289 1.97(2) . ?
W29 O29' 1.69(3) . ?
W29 O279 1.86(2) . ?
W29 O269 1.89(2) . ?
W29 O239 1.94(2) . ?
W29 O289 1.94(2) . ?
